data_7218527
loop_
_publ_author_name
'Koskinen, L.'
'Hirva, P.'
'Kalenius, E.'
'J\"a\"askel\"ainen, S.'
'Rissanen, K.'
'Haukka, M.'

_publ_section_title
;
 Halogen bonds with coordinative nature: halogen bonding in a S--I+--S
 iodonium complex
;
_journal_issue 6
_journal_name_full CrystEngComm
_journal_page_first 1231
_journal_paper_doi 10.1039/C4CE01735H
_journal_volume 17
_journal_year 2015
_chemical_formula_moiety 'C6 H12 I N4 S2, 0.5(I3), 0.5(I)'
_chemical_formula_sum 'C6 H12 I3 N4 S2'
_chemical_formula_weight 585.02
_chemical_melting_point 119.5(5)
_chemical_name_common '[I(etu)2]+  I-  [I3]- '
_chemical_name_systematic '[I(2-imidazolidinethione)2]+  I-  [I3]- '
_space_group_crystal_system orthorhombic
_space_group_IT_number 56
_space_group_name_Hall '-P 2ab 2ac'
_space_group_name_H-M_alt 'P c c n'
_symmetry_space_group_name_Hall '-P 2ab 2ac'
_symmetry_space_group_name_H-M 'P c c n'
_atom_sites_solution_hydrogens mixed
_audit_creation_method SHELXL-2014
_cell_angle_alpha 90
_cell_angle_beta 90
_cell_angle_gamma 90
_cell_formula_units_Z 8
_cell_length_a 14.4457(4)
_cell_length_b 14.5288(3)
_cell_length_c 13.7814(3)
_cell_measurement_reflns_used 9798
_cell_measurement_temperature 100(2)
_cell_measurement_theta_max 36.43
_cell_measurement_theta_min 2.48
_cell_volume 2892.42(12)
_computing_cell_refinement 'SAINT (Bruker AXS, 2009)'
_computing_data_collection 'APEX2 (Bruker AXS, 2010)'
_computing_data_reduction 'SAINT (Bruker AXS, 2009)'
_computing_molecular_graphics 'CrystaMaker (CrystalMaker Software ltd., 2011)'
_computing_publication_material 'SHELXL-2014 (Sheldrick, 2014)'
_computing_structure_refinement 'SHELXL-2014 (Sheldrick, 2014)'
_computing_structure_solution 'SHELXS-97 (Sheldrick, 2008)'
_diffrn_ambient_temperature 100(2)
_diffrn_detector_area_resol_mean 16
_diffrn_measured_fraction_theta_full 0.998
_diffrn_measured_fraction_theta_max 0.995
_diffrn_measurement_device '62mm x 62mm CCD camera on \k-goniostat'
_diffrn_measurement_device_type 'Bruker KAPPA APEX II DUO CCD'
_diffrn_measurement_method '\f scans and \w scans with \k offset'
_diffrn_radiation_monochromator 'curved graphite crystal'
_diffrn_radiation_source 'fine-focus sealed tube'
_diffrn_radiation_type MoK\a
_diffrn_radiation_wavelength 0.71073
_diffrn_reflns_av_R_equivalents 0.0268
_diffrn_reflns_av_unetI/netI 0.0177
_diffrn_reflns_Laue_measured_fraction_full 0.998
_diffrn_reflns_Laue_measured_fraction_max 0.995
_diffrn_reflns_limit_h_max 24
_diffrn_reflns_limit_h_min -23
_diffrn_reflns_limit_k_max 23
_diffrn_reflns_limit_k_min -24
_diffrn_reflns_limit_l_max 23
_diffrn_reflns_limit_l_min -17
_diffrn_reflns_number 47977
_diffrn_reflns_point_group_measured_fraction_full 0.998
_diffrn_reflns_point_group_measured_fraction_max 0.995
_diffrn_reflns_theta_full 25.242
_diffrn_reflns_theta_max 36.453
_diffrn_reflns_theta_min 2.477
_exptl_absorpt_coefficient_mu 6.751
_exptl_absorpt_correction_T_max 0.5292
_exptl_absorpt_correction_T_min 0.1835
_exptl_absorpt_correction_type multi-scan
_exptl_absorpt_process_details 'SADABS (Sheldrick, 2008)'
_exptl_crystal_colour 'orange red'
_exptl_crystal_density_diffrn 2.687
_exptl_crystal_description plate
_exptl_crystal_F_000 2136
_exptl_crystal_recrystallization_method 'Re-crystallisation from solvent: Dichloromethane'
_exptl_crystal_size_max 0.380
_exptl_crystal_size_mid 0.319
_exptl_crystal_size_min 0.108
_refine_diff_density_max 1.447
_refine_diff_density_min -1.187
_refine_diff_density_rms 0.155
_refine_ls_extinction_method none
_refine_ls_goodness_of_fit_ref 1.156
_refine_ls_hydrogen_treatment mixed
_refine_ls_matrix_type full
_refine_ls_number_parameters 153
_refine_ls_number_reflns 7055
_refine_ls_number_restraints 0
_refine_ls_restrained_S_all 1.156
_refine_ls_R_factor_all 0.0287
_refine_ls_R_factor_gt 0.0203
_refine_ls_shift/su_max 0.002
_refine_ls_shift/su_mean 0.000
_refine_ls_structure_factor_coef Fsqd
_refine_ls_weighting_details 'w=1/[\s^2^(Fo^2^)+(0.0091P)^2^+4.5475P] where P=(Fo^2^+2Fc^2^)/3'
_refine_ls_weighting_scheme calc
_refine_ls_wR_factor_gt 0.0394
_refine_ls_wR_factor_ref 0.0429
_reflns_Friedel_coverage 0.000
_reflns_number_gt 6098
_reflns_number_total 7055
_reflns_threshold_expression 'I > 2\s(I)'
_cod_data_source_file c4ce01735h2.cif
_cod_data_source_block lk201010_2_1
_cod_depositor_comments
;
The following automatic conversions were performed:

'_chemical_melting_point' value '119-120' was changed to '119.5(5)' -
the average value was taken and precision was estimated.

Automatic conversion script
Id: cif_fix_values 2827 2014-09-09 07:05:25Z andrius 

 Adding full bibliography for 7218527.cif.
;
_cod_database_code 7218527
_shelx_space_group_comment
;
The symmetry employed for this shelxl refinement is uniquely defined
by the following loop, which should always be used as a source of
symmetry information in preference to the above space-group names.
They are only intended as comments.
;
_shelx_estimated_absorpt_t_min 0.184
_shelx_estimated_absorpt_t_max 0.529
_shelxl_version_number 2014-3

loop_
_space_group_symop_operation_xyz
'x, y, z'
'-x+1/2, -y+1/2, z'
'x+1/2, -y, -z+1/2'
'-x, y+1/2, -z+1/2'
'-x, -y, -z'
'x-1/2, y-1/2, -z'
'-x-1/2, y, z-1/2'
'x, -y-1/2, z-1/2'

loop_
_atom_site_label
_atom_site_type_symbol
_atom_site_fract_x
_atom_site_fract_y
_atom_site_fract_z
_atom_site_U_iso_or_equiv
_atom_site_adp_type
_atom_site_occupancy
_atom_site_site_symmetry_order
_atom_site_calc_flag
_atom_site_refinement_flags_posn
_atom_site_refinement_flags_adp
_atom_site_refinement_flags_occupancy
I1 I 0.62952(2) 0.49408(2) -0.25935(2) 0.01204(2) Uani 1 1 d . . .
S1 S 0.63633(4) 0.40051(3) -0.09632(3) 0.01601(8) Uani 1 1 d . . .
S2 S 0.62606(4) 0.58352(3) -0.42521(3) 0.01526(8) Uani 1 1 d . . .
N1 N 0.64464(13) 0.47046(11) 0.08285(12) 0.0172(3) Uani 1 1 d . . .
H1 H 0.658(2) 0.418(2) 0.107(2) 0.036(9) Uiso 1 1 d . . .
N2 N 0.60663(13) 0.57315(10) -0.02561(12) 0.0172(3) Uani 1 1 d . . .
H2 H 0.599(2) 0.596(2) -0.080(2) 0.028(8) Uiso 1 1 d . . .
N3 N 0.60958(14) 0.50595(10) -0.60005(12) 0.0186(3) Uani 1 1 d . . .
H3 H 0.598(2) 0.562(2) -0.622(2) 0.031(8) Uiso 1 1 d . . .
N4 N 0.62904(13) 0.40414(10) -0.48570(11) 0.0161(3) Uani 1 1 d . . .
H4 H 0.643(2) 0.3823(19) -0.431(2) 0.019(7) Uiso 1 1 d . . .
C1 C 0.62883(13) 0.48573(11) -0.01068(12) 0.0128(3) Uani 1 1 d . . .
C2 C 0.62542(14) 0.55313(12) 0.14110(13) 0.0166(3) Uani 1 1 d . . .
H2A H 0.6767 0.5664 0.1867 0.020 Uiso 1 1 calc R U .
H2B H 0.5671 0.5466 0.1781 0.020 Uiso 1 1 calc R U .
C3 C 0.61727(15) 0.62832(12) 0.06299(13) 0.0168(3) Uani 1 1 d . . .
H3A H 0.5627 0.6681 0.0743 0.020 Uiso 1 1 calc R U .
H3B H 0.6737 0.6670 0.0604 0.020 Uiso 1 1 calc R U .
C4 C 0.62151(13) 0.49296(11) -0.50561(12) 0.0125(3) Uani 1 1 d . . .
C5 C 0.61439(14) 0.41896(12) -0.65426(13) 0.0158(3) Uani 1 1 d . . .
H5A H 0.6699 0.4169 -0.6964 0.019 Uiso 1 1 calc R U .
H5B H 0.5584 0.4097 -0.6945 0.019 Uiso 1 1 calc R U .
C6 C 0.62028(14) 0.34699(11) -0.57277(13) 0.0153(3) Uani 1 1 d . . .
H6A H 0.5637 0.3086 -0.5703 0.018 Uiso 1 1 calc R U .
H6B H 0.6749 0.3066 -0.5811 0.018 Uiso 1 1 calc R U .
I3 I 0.54638(2) 0.76103(2) -0.18799(2) 0.01709(3) Uani 1 1 d . . .
I4 I 0.7500 0.7500 -0.18763(2) 0.01656(3) Uani 1 2 d S T P
I2 I 0.7500 0.2500 -0.32663(2) 0.01487(3) Uani 1 2 d S T P

loop_
_atom_site_aniso_label
_atom_site_aniso_U_11
_atom_site_aniso_U_22
_atom_site_aniso_U_33
_atom_site_aniso_U_23
_atom_site_aniso_U_13
_atom_site_aniso_U_12
I1 0.01367(5) 0.01050(4) 0.01194(4) -0.00127(3) -0.00023(3) 0.00047(3)
S1 0.0230(2) 0.01031(15) 0.01473(18) 0.00018(13) -0.00146(15) 0.00082(14)
S2 0.0212(2) 0.01077(15) 0.01376(17) -0.00067(12) -0.00003(15) 0.00031(14)
N1 0.0240(8) 0.0136(6) 0.0140(6) 0.0020(5) -0.0030(6) 0.0025(5)
N2 0.0272(9) 0.0114(6) 0.0131(6) 0.0016(5) -0.0007(6) 0.0048(5)
N3 0.0314(9) 0.0111(6) 0.0131(6) 0.0003(5) -0.0033(6) 0.0026(6)
N4 0.0251(8) 0.0108(5) 0.0124(6) 0.0008(4) -0.0024(5) 0.0015(5)
C1 0.0138(8) 0.0114(6) 0.0133(7) 0.0016(5) 0.0001(5) 0.0001(5)
C2 0.0200(9) 0.0165(7) 0.0134(7) -0.0006(5) 0.0001(6) 0.0026(6)
C3 0.0223(9) 0.0138(7) 0.0144(7) -0.0002(5) 0.0002(6) 0.0022(6)
C4 0.0136(8) 0.0111(6) 0.0128(6) 0.0008(5) 0.0000(5) 0.0002(5)
C5 0.0204(9) 0.0129(6) 0.0142(7) -0.0015(5) -0.0011(6) 0.0020(6)
C6 0.0197(9) 0.0108(6) 0.0155(7) -0.0006(5) -0.0010(6) 0.0001(6)
I3 0.02050(6) 0.01063(4) 0.02013(5) 0.00081(3) -0.00192(4) 0.00079(4)
I4 0.02276(8) 0.00978(5) 0.01714(7) 0.000 0.000 -0.00137(5)
I2 0.02098(8) 0.00923(5) 0.01441(6) 0.000 0.000 0.00194(5)

loop_
_atom_type_symbol
_atom_type_description
_atom_type_scat_dispersion_real
_atom_type_scat_dispersion_imag
_atom_type_scat_source
C C 0.0033 0.0016 'International Tables Vol C Tables 4.2.6.8 and 6.1.1.4'
H H 0.0000 0.0000 'International Tables Vol C Tables 4.2.6.8 and 6.1.1.4'
I I -0.4742 1.8119 'International Tables Vol C Tables 4.2.6.8 and 6.1.1.4'
N N 0.0061 0.0033 'International Tables Vol C Tables 4.2.6.8 and 6.1.1.4'
S S 0.1246 0.1234 'International Tables Vol C Tables 4.2.6.8 and 6.1.1.4'

loop_
_geom_angle_atom_site_label_1
_geom_angle_atom_site_label_2
_geom_angle_atom_site_label_3
_geom_angle
_geom_angle_site_symmetry_1
_geom_angle_publ_flag
S1 I1 S2 178.119(15) . yes
C1 S1 I1 102.28(6) . ?
C4 S2 I1 100.52(6) . ?
C1 N1 C2 111.15(15) . ?
C1 N1 H1 125(2) . ?
C2 N1 H1 124(2) . ?
C1 N2 C3 111.62(15) . ?
C1 N2 H2 124(2) . ?
C3 N2 H2 124(2) . ?
C4 N3 C5 111.73(14) . ?
C4 N3 H3 120(2) . ?
C5 N3 H3 128(2) . ?
C4 N4 C6 112.07(15) . ?
C4 N4 H4 125.0(19) . ?
C6 N4 H4 122.6(19) . ?
N2 C1 N1 110.62(15) . ?
N2 C1 S1 126.90(14) . ?
N1 C1 S1 122.47(13) . ?
N1 C2 C3 102.26(14) . ?
N1 C2 H2A 111.3 . ?
C3 C2 H2A 111.3 . ?
N1 C2 H2B 111.3 . ?
C3 C2 H2B 111.3 . ?
H2A C2 H2B 109.2 . ?
N2 C3 C2 101.67(14) . ?
N2 C3 H3A 111.4 . ?
C2 C3 H3A 111.4 . ?
N2 C3 H3B 111.4 . ?
C2 C3 H3B 111.4 . ?
H3A C3 H3B 109.3 . ?
N4 C4 N3 110.66(15) . ?
N4 C4 S2 127.48(13) . ?
N3 C4 S2 121.86(13) . ?
N3 C5 C6 102.49(14) . ?
N3 C5 H5A 111.3 . ?
C6 C5 H5A 111.3 . ?
N3 C5 H5B 111.3 . ?
C6 C5 H5B 111.3 . ?
H5A C5 H5B 109.2 . ?
N4 C6 C5 102.57(13) . ?
N4 C6 H6A 111.3 . ?
C5 C6 H6A 111.3 . ?
N4 C6 H6B 111.3 . ?
C5 C6 H6B 111.3 . ?
H6A C6 H6B 109.2 . ?
I3 I4 I3 179.809(8) 2_665 ?

loop_
_geom_bond_atom_site_label_1
_geom_bond_atom_site_label_2
_geom_bond_distance
_geom_bond_site_symmetry_2
_geom_bond_publ_flag
I1 S1 2.6279(5) . yes
I1 S2 2.6297(5) . yes
S1 C1 1.7139(17) . yes
S2 C4 1.7214(17) . yes
N1 C1 1.328(2) . ?
N1 C2 1.471(2) . ?
N1 H1 0.86(3) . ?
N2 C1 1.326(2) . ?
N2 C3 1.469(2) . ?
N2 H2 0.83(3) . ?
N3 C4 1.326(2) . ?
N3 C5 1.470(2) . ?
N3 H3 0.88(3) . ?
N4 C4 1.324(2) . ?
N4 C6 1.465(2) . ?
N4 H4 0.84(3) . ?
C2 C3 1.538(3) . ?
C2 H2A 0.9900 . ?
C2 H2B 0.9900 . ?
C3 H3A 0.9900 . ?
C3 H3B 0.9900 . ?
C5 C6 1.537(3) . ?
C5 H5A 0.9900 . ?
C5 H5B 0.9900 . ?
C6 H6A 0.9900 . ?
C6 H6B 0.9900 . ?
I3 I4 2.94585(16) . ?
I4 I3 2.94581(16) 2_665 ?

loop_
_geom_hbond_atom_site_label_D
_geom_hbond_atom_site_label_H
_geom_hbond_atom_site_label_A
_geom_hbond_distance_DH
_geom_hbond_distance_HA
_geom_hbond_distance_DA
_geom_hbond_angle_DHA
_geom_hbond_publ_flag
N2 H2 I1 0.83(3) 2.91(3) 3.4360(16) 123(2) yes

loop_
_geom_torsion_atom_site_label_1
_geom_torsion_atom_site_label_2
_geom_torsion_atom_site_label_3
_geom_torsion_atom_site_label_4
_geom_torsion
C3 N2 C1 N1 6.9(2)
C3 N2 C1 S1 -173.66(15)
C2 N1 C1 N2 4.5(2)
C2 N1 C1 S1 -174.95(14)
I1 S1 C1 N2 11.81(19)
I1 S1 C1 N1 -168.84(15)
C1 N1 C2 C3 -13.0(2)
C1 N2 C3 C2 -14.4(2)
N1 C2 C3 N2 15.4(2)
C6 N4 C4 N3 -1.1(2)
C6 N4 C4 S2 179.11(15)
C5 N3 C4 N4 -3.7(2)
C5 N3 C4 S2 176.13(14)
I1 S2 C4 N4 -6.93(19)
I1 S2 C4 N3 173.27(15)
C4 N3 C5 C6 6.5(2)
C4 N4 C6 C5 5.0(2)
N3 C5 C6 N4 -6.4(2)
